data_7041359
loop_
_publ_author_name
'Mathis Ii, Stephan R.'
'Golafale, Saki T.'
'Bacsa, John'
'Steiner, Alexander'
'Ingram, Conrad W.'
'Doty, F. Patrick'
'Auden, Elizabeth'
'Hattar, Khalid'

_publ_section_title
;
 Mesoporous stilbene-based lanthanide metal organic frameworks: synthesis,
 photoluminescence and radioluminescence characteristics.
;
_journal_issue 2
_journal_name_full 'Dalton transactions (Cambridge, England : 2003)'
_journal_page_first 491
_journal_page_last 500
_journal_paper_doi 10.1039/c6dt03755k
_journal_volume 46
_journal_year 2017
_chemical_absolute_configuration unk
_chemical_formula_moiety 'C64 H40 Er3 O21'
_chemical_formula_sum 'C64 H40 Er3 O21'
_chemical_formula_weight 1646.74
_space_group_crystal_system monoclinic
_space_group_IT_number 9
_space_group_name_Hall 'C -2yc'
_space_group_name_H-M_alt 'C 1 c 1'
_symmetry_space_group_name_Hall 'C -2yc'
_symmetry_space_group_name_H-M 'C 1 c 1'
_atom_sites_solution_hydrogens geom
_atom_sites_solution_primary dual
_audit_creation_date 2016-08-28
_audit_creation_method
;
Olex2 1.2-dev
(compiled 2016.08.25 svn.r3337 for OlexSys, GUI svn.r5221)
;
_audit_update_record
;
2016-08-29 deposited with the CCDC.
2016-12-07 downloaded from the CCDC.
;
_cell_angle_alpha 90.0
_cell_angle_beta 90.008(4)
_cell_angle_gamma 90.0
_cell_formula_units_Z 4
_cell_length_a 30.6196(11)
_cell_length_b 16.0904(9)
_cell_length_c 25.8822(17)
_cell_measurement_reflns_used 15722
_cell_measurement_temperature 100(2)
_cell_measurement_theta_max 27.8800
_cell_measurement_theta_min 1.5750
_cell_volume 12751.7(12)
_computing_cell_refinement 'CrysAlisPro 1.171.38.41 (Rigaku OD, 2015)'
_computing_data_collection 'APEX2 v2014.11 (Bruker, 2014)'
_computing_data_reduction 'CrysAlisPro 1.171.38.41 (Rigaku OD, 2015)'
_computing_molecular_graphics 'Olex2 (Dolomanov et al., 2009)'
_computing_publication_material 'Olex2 (Dolomanov et al., 2009)'
_computing_structure_refinement 'XL (Sheldrick, 2008)'
_computing_structure_solution 'XT (Sheldrick, 2015)'
_diffrn_ambient_temperature 100(2)
_diffrn_detector 'CCD plate'
_diffrn_measured_fraction_theta_full 0.998
_diffrn_measured_fraction_theta_max 0.998
_diffrn_measurement_details
;
List of Runs (angles in degrees, time in seconds):

  # Type    Start    End  Width  t~exp~   \w     \q     \k     \f   Frames
#--------------------------------------------------------------------------
  1  \w    -18.76 189.24   0.50   59.99    --   21.48  73.80-145.53  416
  2  \f    -30.79 176.21   0.50   60.00 147.86  20.38  73.80    --   414
;
_diffrn_measurement_device 'abstract diffractometer'
_diffrn_measurement_device_type 'Bruker D8 diffractometer with APEX2 detector'
_diffrn_measurement_method '\w and \f scans'
_diffrn_orient_matrix_type 'CrysAlisPro convention (1999,Acta A55,543-557)'
_diffrn_orient_matrix_UB_11 0.0033095000
_diffrn_orient_matrix_UB_12 0.0407749000
_diffrn_orient_matrix_UB_13 0.0096089000
_diffrn_orient_matrix_UB_21 0.0147767000
_diffrn_orient_matrix_UB_22 -0.0157405000
_diffrn_orient_matrix_UB_23 0.0187092000
_diffrn_orient_matrix_UB_31 0.0175139000
_diffrn_orient_matrix_UB_32 0.0055995000
_diffrn_orient_matrix_UB_33 -0.0175866000
_diffrn_radiation_monochromator graphite
_diffrn_radiation_probe x-ray
_diffrn_radiation_type MoK\a
_diffrn_radiation_wavelength 0.71073
_diffrn_reflns_av_R_equivalents 0.0489
_diffrn_reflns_av_unetI/netI 0.0691
_diffrn_reflns_Laue_measured_fraction_full 0.998
_diffrn_reflns_Laue_measured_fraction_max 0.998
_diffrn_reflns_limit_h_max 36
_diffrn_reflns_limit_h_min -33
_diffrn_reflns_limit_k_max 19
_diffrn_reflns_limit_k_min -16
_diffrn_reflns_limit_l_max 30
_diffrn_reflns_limit_l_min -30
_diffrn_reflns_number 36038
_diffrn_reflns_point_group_measured_fraction_full 0.998
_diffrn_reflns_point_group_measured_fraction_max 0.998
_diffrn_reflns_theta_full 25.027
_diffrn_reflns_theta_max 25.027
_diffrn_reflns_theta_min 1.545
_diffrn_source 'fine-focus sealed X-ray tube'
_diffrn_source_current 35
_diffrn_source_type 'Enhance (Mo) X-ray Source'
_diffrn_source_voltage 45
_exptl_absorpt_coefficient_mu 1.992
_exptl_absorpt_correction_T_max 1.00000
_exptl_absorpt_correction_T_min 0.39359
_exptl_absorpt_correction_type multi-scan
_exptl_absorpt_process_details
;
CrysAlisPro 1.171.38.41 (Rigaku Oxford Diffraction, 2015)
Empirical absorption correction using spherical harmonics,
 implemented in SCALE3 ABSPACK scaling algorithm.
;
_exptl_crystal_colour colourless
_exptl_crystal_colour_primary colourless
_exptl_crystal_density_diffrn 0.857
_exptl_crystal_description prism
_exptl_crystal_F_000 3184
_exptl_crystal_size_max 0.244
_exptl_crystal_size_mid 0.24
_exptl_crystal_size_min 0.19
_refine_diff_density_max 2.746
_refine_diff_density_min -1.009
_refine_diff_density_rms 0.164
_refine_ls_abs_structure_details
;
 Twinning involves inversion, so Flack parameter cannot be determined
;
_refine_ls_extinction_method none
_refine_ls_goodness_of_fit_ref 1.031
_refine_ls_hydrogen_treatment constr
_refine_ls_matrix_type full
_refine_ls_number_parameters 784
_refine_ls_number_reflns 18590
_refine_ls_number_restraints 2131
_refine_ls_restrained_S_all 1.012
_refine_ls_R_factor_all 0.1134
_refine_ls_R_factor_gt 0.0803
_refine_ls_shift/su_max 0.002
_refine_ls_shift/su_mean 0.000
_refine_ls_structure_factor_coef Fsqd
_refine_ls_weighting_details 'w=1/[\s^2^(Fo^2^)+(0.1428P)^2^+65.5299P] where P=(Fo^2^+2Fc^2^)/3'
_refine_ls_weighting_scheme calc
_refine_ls_wR_factor_gt 0.2066
_refine_ls_wR_factor_ref 0.2307
_reflns_Friedel_coverage 0.999
_reflns_Friedel_fraction_full 0.999
_reflns_Friedel_fraction_max 0.999
_reflns_number_gt 13064
_reflns_number_total 18590
_reflns_threshold_expression 'I > 2\s(I)'
_cod_data_source_file c6dt03755k2.cif
_cod_data_source_block a464-2_sq
_cod_depositor_comments 'Adding full bibliography for 7041358--7041359.cif.'
_cod_original_cell_volume 12752(1)
_cod_database_code 7041359
_shelx_space_group_comment
;
The symmetry employed for this shelxl refinement is uniquely defined
by the following loop, which should always be used as a source of
symmetry information in preference to the above space-group names.
They are only intended as comments.
;
_reflns_odcompleteness_completeness 90.17
_reflns_odcompleteness_iscentric 1
_reflns_odcompleteness_theta 27.80
_olex2_refinement_description
;
1. Twinned data refinement
 Scales: 0.35(4) 0.17(2) 0.29(2) 0.19(2)
2. Fixed Uiso
 At 1.2 times of:
  All C(H) groups
3. Restrained distances
 Er3-O5
 2.34 with sigma of 0.05
 Er1-O1
 2.34 with sigma of 0.05
 Er2-O3
 2.34 with sigma of 0.02
 Er2-O4
 2.34 with sigma of 0.02
 O3-O4
 2.5 with sigma of 0.02
 Er2-O2
 2.34 with sigma of 0.05
 C18-C38_$1 \\sim C28-C88_$2 \\sim C48-C68_$2 \\sim C58-C78_$3
 with sigma of 0.02
 O5-O62 \\sim O5-O32_$4
 with sigma of 0.05
 O5-O52 \\sim O5-O81
 with sigma of 0.05
 O1-O12 \\sim O1-O41
 with sigma of 0.05
 O1-O22 \\sim O1-O72_$5
 with sigma of 0.05
 O3-O21 \\sim O4-O61
 with sigma of 0.02
 O3-O11 \\sim O3-O51 \\sim O4-O11 \\sim O4-O51
 with sigma of 0.02
 O2-O11 \\sim O2-O51
 with sigma of 0.02
 O2-O21 \\sim O2-O61
 with sigma of 0.02
4. Restrained planarity
 O11, O12, C11, C12, C13, C14, C15, C16, C17, C18
 with sigma of 0.005
 O21, O22, C21, C22, C23, C24, C25, C26, C27, C28
 with sigma of 0.005
 O31, O32, C31, C32, C33, C34, C35, C36, C37, C38
 with sigma of 0.005
 O41, O42, C41, C42, C43, C44, C45, C46, C47, C48
 with sigma of 0.005
 O51, O52, C51, C52, C53, C54, C55, C56, C57, C58
 with sigma of 0.005
 O61, O62, C61, C62, C63, C64, C65, C66, C67, C68
 with sigma of 0.005
 O71, O72, C71, C72, C73, C74, C75, C76, C77, C78
 with sigma of 0.005
 O81, O82, C81, C82, C83, C84, C85, C86, C87, C88
 with sigma of 0.005
5. Uiso/Uaniso restraints and constraints
All non-hydrogen atoms have similar U: within 2A with sigma of 0.005 and sigma
for terminal atoms of 0.01
Uanis(C11) \\sim Ueq: with sigma of 0.004 and sigma for terminal atoms of 0.008
Uanis(C41) \\sim Ueq: with sigma of 0.004 and sigma for terminal atoms of 0.008
Uanis(C21) \\sim Ueq: with sigma of 0.004 and sigma for terminal atoms of 0.008
Uanis(C31) \\sim Ueq: with sigma of 0.004 and sigma for terminal atoms of 0.008
Uanis(O1) \\sim Ueq: with sigma of 0.004 and sigma for terminal atoms of 0.008
Uanis(O3) \\sim Ueq, Uanis(O4) \\sim Ueq: with sigma of 0.0045 and sigma for
terminal atoms of 0.009
Uanis(O2) \\sim Ueq: with sigma of 0.005 and sigma for terminal atoms of 0.01
Uanis(C61) \\sim Ueq, Uanis(C71) \\sim Ueq, Uanis(C81) \\sim Ueq: with sigma of
0.005 and sigma for terminal atoms of 0.01
Uanis(C51) \\sim Ueq: with sigma of 0.004 and sigma for terminal atoms of 0.008
Uanis(O1) = Uanis(O5)
Uanis(O3) = Uanis(O4)
6. Rigid body (RIGU) restrains
 O11, O12, C11, C12, C13, C14, C15, C16, C17, C18
 with sigma for 1-2 distances of 0.001 and sigma for 1-3 distances of 0.001
 O41, O42, C41, C42, C43, C44, C45, C46, C47, C48
 with sigma for 1-2 distances of 0.001 and sigma for 1-3 distances of 0.001
 O21, O22, C21, C22, C23, C24, C25, C26, C27, C28
 with sigma for 1-2 distances of 0.001 and sigma for 1-3 distances of 0.001
 O31, O32, C31, C32, C33, C34, C35, C36, C37, C38
 with sigma for 1-2 distances of 0.001 and sigma for 1-3 distances of 0.001
7. Same fragment restrains
{O12, O11, C11, C12, C17, C16, C15, C14, C13, C18} sigma for 1-2: 0.005, 1-3:
0.04
{O21, O22, C21, C22, C23, C24, C25, C26, C27, C28} sigma for 1-2: 0.005, 1-3:
0.04
{O31, O32, C31, C32, C33, C34, C35, C36, C37, C38} sigma for 1-2: 0.005, 1-3:
0.04
{O41, O42, C41, C42, C43, C44, C45, C46, C47, C48} sigma for 1-2: 0.005, 1-3:
0.04
{O51, O52, C51, C52, C53, C54, C55, C56, C57, C58} sigma for 1-2: 0.005, 1-3:
0.04
{O61, O62, C61, C62, C63, C64, C65, C66, C67, C68} sigma for 1-2: 0.005, 1-3:
0.04
{O71, O72, C71, C72, C73, C74, C75, C76, C77, C78} sigma for 1-2: 0.005, 1-3:
0.04
{O81, O82, C81, C82, C83, C84, C85, C86, C87, C88} sigma for 1-2: 0.005, 1-3:
0.04
as
{O11, O12, C11, C12, C13, C14, C15, C16, C17, C18}
8.a Aromatic/amide H refined with riding coordinates:
 C13(H13), C14(H14), C16(H16), C17(H17), C18(H18), C23(H23), C24(H24),
 C26(H26), C27(H27), C28(H28), C33(H33), C34(H34), C36(H36), C37(H37), C38(H38),
  C43(H43), C44(H44), C46(H46), C47(H47), C48(H48), C53(H53), C54(H54),
 C56(H56), C57(H57), C58(H58), C63(H63), C64(H64), C66(H66), C67(H67), C68(H68),
  C73(H73), C74(H74), C76(H76), C77(H77), C78(H78), C83(H83), C84(H84),
 C86(H86), C87(H87), C88(H88)
;
_shelx_shelxl_version_number 2014/7
_olex2_submission_original_sample_id ErSDC
_olex2_submission_special_instructions 'No special instructions were received'
_oxdiff_exptl_absorpt_empirical_details
;
Empirical correction (ABSPACK) includes:
- Absorption correction using spherical harmonics
- Frame scaling
- Detector area scaling
;
_oxdiff_exptl_absorpt_empirical_full_max 1.766
_oxdiff_exptl_absorpt_empirical_full_min 0.482

loop_
_space_group_symop_operation_xyz
'x, y, z'
'x, -y, z+1/2'
'x+1/2, y+1/2, z'
'x+1/2, -y+1/2, z+1/2'

loop_
_atom_site_label
_atom_site_type_symbol
_atom_site_fract_x
_atom_site_fract_y
_atom_site_fract_z
_atom_site_U_iso_or_equiv
_atom_site_adp_type
_atom_site_occupancy
_atom_site_site_symmetry_order
_atom_site_calc_flag
_atom_site_refinement_flags_posn
_atom_site_refinement_flags_adp
Er1 Er 0.49945(10) 0.58923(7) 0.06281(12) 0.0524(4) Uani 1 1 d D U
Er2 Er 0.49910(11) 0.71497(7) 0.25029(14) 0.0741(3) Uani 1 1 d D U
Er3 Er 0.49900(10) 0.57758(7) 0.43718(12) 0.0490(3) Uani 1 1 d D U
O1 O 0.5194(10) 0.7357(19) 0.0491(11) 0.160(9) Uani 1 1 d D U
O2 O 0.5012(7) 0.5733(10) 0.2407(7) 0.090(6) Uani 1 1 d D U
O3 O 0.5294(8) 0.8461(14) 0.2284(10) 0.252(17) Uani 1 1 d D U
O4 O 0.4777(8) 0.8339(15) 0.2990(9) 0.252(17) Uani 1 1 d D U
O5 O 0.5122(11) 0.7277(18) 0.4446(11) 0.160(9) Uani 1 1 d D U
O11 O 0.4489(7) 0.7032(9) 0.1967(7) 0.093(5) Uani 1 1 d D U
O12 O 0.4564(7) 0.6512(9) 0.1185(7) 0.092(5) Uani 1 1 d D U
C11 C 0.4346(6) 0.6834(5) 0.1536(6) 0.092(4) Uani 1 1 d D U
C12 C 0.3867(6) 0.6988(8) 0.1409(8) 0.096(4) Uani 1 1 d D U
C13 C 0.3591(7) 0.7344(12) 0.1765(9) 0.100(5) Uani 1 1 d D U
H13 H 0.3696 0.7497 0.2088 0.120 Uiso 1 1 calc R .
C14 C 0.3144(8) 0.7479(14) 0.1637(10) 0.102(5) Uani 1 1 d D U
H14 H 0.2959 0.7718 0.1880 0.123 Uiso 1 1 calc R .
C15 C 0.2983(7) 0.7266(13) 0.1166(10) 0.103(5) Uani 1 1 d D U
C16 C 0.3261(7) 0.6916(13) 0.0819(10) 0.101(5) Uani 1 1 d D U
H16 H 0.3153 0.6767 0.0496 0.122 Uiso 1 1 calc R .
C17 C 0.3710(7) 0.6767(12) 0.0930(9) 0.099(5) Uani 1 1 d D U
H17 H 0.3893 0.6527 0.0684 0.119 Uiso 1 1 calc R .
C18 C 0.2516(8) 0.7420(17) 0.1045(14) 0.106(5) Uani 1 1 d D U
H18 H 0.2376 0.7003 0.0859 0.127 Uiso 1 1 calc R .
O21 O 0.5476(6) 0.7125(9) 0.1844(5) 0.067(4) Uani 1 1 d D U
O22 O 0.5545(6) 0.6142(8) 0.1235(5) 0.062(4) Uani 1 1 d D U
C21 C 0.5675(4) 0.6719(6) 0.1512(3) 0.063(3) Uani 1 1 d D U
C22 C 0.6150(5) 0.6973(9) 0.1441(6) 0.066(3) Uani 1 1 d D U
C23 C 0.6309(6) 0.7614(11) 0.1740(7) 0.068(4) Uani 1 1 d D U
H23 H 0.6128 0.7877 0.1977 0.082 Uiso 1 1 calc R .
C24 C 0.6752(6) 0.7872(12) 0.1686(8) 0.071(4) Uani 1 1 d D U
H24 H 0.6867 0.8300 0.1885 0.086 Uiso 1 1 calc R .
C25 C 0.7001(6) 0.7466(11) 0.1331(7) 0.073(4) Uani 1 1 d D U
C26 C 0.6848(6) 0.6836(12) 0.1032(8) 0.071(4) Uani 1 1 d D U
H26 H 0.7031 0.6580 0.0793 0.085 Uiso 1 1 calc R .
C27 C 0.6406(6) 0.6570(11) 0.1084(7) 0.067(4) Uani 1 1 d D U
H27 H 0.6295 0.6139 0.0883 0.081 Uiso 1 1 calc R .
C28 C 0.7456(6) 0.7781(16) 0.1304(10) 0.076(4) Uani 1 1 d D U
H28 H 0.7477 0.8229 0.1530 0.091 Uiso 1 1 calc R .
O31 O 0.5443(7) 0.4810(10) 0.0740(7) 0.115(6) Uani 1 1 d D U
O32 O 0.5428(7) 0.3877(12) 0.0098(6) 0.116(6) Uani 1 1 d D U
C31 C 0.5590(4) 0.4229(7) 0.0478(4) 0.114(5) Uani 1 1 d D U
C32 C 0.6033(5) 0.3880(12) 0.0634(8) 0.119(5) Uani 1 1 d D U
C33 C 0.6247(8) 0.4222(16) 0.1050(10) 0.123(6) Uani 1 1 d D U
H33 H 0.6117 0.4659 0.1228 0.148 Uiso 1 1 calc R .
C34 C 0.6663(8) 0.3925(17) 0.1215(11) 0.125(6) Uani 1 1 d D U
H34 H 0.6801 0.4164 0.1498 0.150 Uiso 1 1 calc R .
C35 C 0.6856(8) 0.3289(16) 0.0956(11) 0.126(6) Uani 1 1 d D U
C36 C 0.6644(8) 0.2953(17) 0.0545(11) 0.124(6) Uani 1 1 d D U
H36 H 0.6777 0.2517 0.0368 0.149 Uiso 1 1 calc R .
C37 C 0.6228(8) 0.3237(15) 0.0371(10) 0.122(6) Uani 1 1 d D U
H37 H 0.6092 0.2993 0.0088 0.146 Uiso 1 1 calc R .
C38 C 0.7289(9) 0.302(2) 0.1156(14) 0.127(7) Uani 1 1 d D U
H38 H 0.7407 0.3371 0.1407 0.153 Uiso 1 1 calc R .
O41 O 0.5466(7) 0.5933(10) -0.0052(5) 0.081(5) Uani 1 1 d D U
O42 O 0.5517(6) 0.5217(9) -0.0808(6) 0.087(5) Uani 1 1 d D U
C41 C 0.5631(4) 0.5715(6) -0.0468(4) 0.085(4) Uani 1 1 d D U
C42 C 0.6060(4) 0.6150(10) -0.0589(8) 0.094(4) Uani 1 1 d D U
C43 C 0.6221(7) 0.6720(12) -0.0242(9) 0.098(5) Uani 1 1 d D U
H43 H 0.6068 0.6837 0.0060 0.117 Uiso 1 1 calc R .
C44 C 0.6624(7) 0.7130(14) -0.0349(9) 0.100(5) Uani 1 1 d D U
H44 H 0.6732 0.7514 -0.0113 0.120 Uiso 1 1 calc R .
C45 C 0.6854(7) 0.6972(14) -0.0788(9) 0.101(5) Uani 1 1 d D U
C46 C 0.6694(7) 0.6409(14) -0.1130(9) 0.101(5) Uani 1 1 d D U
H46 H 0.6850 0.6296 -0.1431 0.122 Uiso 1 1 calc R .
C47 C 0.6291(7) 0.5989(13) -0.1035(9) 0.100(5) Uani 1 1 d D U
H47 H 0.6185 0.5607 -0.1273 0.119 Uiso 1 1 calc R .
C48 C 0.7269(7) 0.7437(17) -0.0857(12) 0.102(5) Uani 1 1 d D U
H48 H 0.7304 0.7943 -0.0689 0.122 Uiso 1 1 calc R .
O51 O 0.5529(5) 0.6755(9) 0.3054(5) 0.064(4) Uani 1 1 d D U
O52 O 0.5542(6) 0.5992(8) 0.3751(6) 0.056(4) Uani 1 1 d D U
C51 C 0.5711(4) 0.6492(6) 0.3448(4) 0.057(3) Uani 1 1 d D U
C52 C 0.6168(4) 0.6821(8) 0.3551(6) 0.057(3) Uani 1 1 d D U
C53 C 0.6387(6) 0.7377(11) 0.3241(7) 0.062(4) Uani 1 1 d D U
H53 H 0.6251 0.7578 0.2945 0.075 Uiso 1 1 calc R .
C54 C 0.6817(6) 0.7654(12) 0.3364(8) 0.064(4) Uani 1 1 d D U
H54 H 0.6961 0.8030 0.3151 0.077 Uiso 1 1 calc R .
C55 C 0.7012(6) 0.7358(11) 0.3798(7) 0.067(4) Uani 1 1 d D U
C56 C 0.6798(5) 0.6809(11) 0.4106(8) 0.065(4) Uani 1 1 d D U
H56 H 0.6936 0.6614 0.4403 0.077 Uiso 1 1 calc R .
C57 C 0.6368(5) 0.6524(10) 0.3989(7) 0.060(4) Uani 1 1 d D U
H57 H 0.6227 0.6147 0.4204 0.072 Uiso 1 1 calc R .
C58 C 0.7458(6) 0.7616(15) 0.3956(10) 0.071(5) Uani 1 1 d D U
H58 H 0.7504 0.7593 0.4311 0.085 Uiso 1 1 calc R .
O61 O 0.4464(8) 0.6914(10) 0.3055(7) 0.109(6) Uani 1 1 d D U
O62 O 0.4533(7) 0.6301(9) 0.3821(7) 0.100(6) Uani 1 1 d D U
C61 C 0.4334(5) 0.6701(6) 0.3487(6) 0.102(5) Uani 1 1 d D U
C62 C 0.3870(5) 0.6977(9) 0.3610(9) 0.102(5) Uani 1 1 d D U
C63 C 0.3649(7) 0.7424(13) 0.3240(10) 0.105(6) Uani 1 1 d D U
H63 H 0.3786 0.7546 0.2929 0.126 Uiso 1 1 calc R .
C64 C 0.3213(7) 0.7705(15) 0.3325(11) 0.106(6) Uani 1 1 d D U
H64 H 0.3067 0.8005 0.3072 0.127 Uiso 1 1 calc R .
C65 C 0.3014(7) 0.7529(15) 0.3781(10) 0.109(6) Uani 1 1 d D U
C66 C 0.3234(8) 0.7088(15) 0.4146(11) 0.107(6) Uani 1 1 d D U
H66 H 0.3095 0.6972 0.4458 0.129 Uiso 1 1 calc R .
C67 C 0.3670(7) 0.6797(13) 0.4073(10) 0.103(6) Uani 1 1 d D U
H67 H 0.3813 0.6497 0.4328 0.124 Uiso 1 1 calc R .
C68 C 0.2561(8) 0.7821(19) 0.3875(13) 0.113(7) Uani 1 1 d D U
H68 H 0.2488 0.8297 0.3691 0.136 Uiso 1 1 calc R .
O71 O 0.4582(5) 0.4568(8) 0.4323(6) 0.065(4) Uani 1 1 d D U
O72 O 0.4525(5) 0.3718(9) 0.4990(5) 0.059(4) Uani 1 1 d D U
C71 C 0.4396(4) 0.4022(6) 0.4578(4) 0.061(3) Uani 1 1 d D U
C72 C 0.3968(4) 0.3706(9) 0.4354(6) 0.064(4) Uani 1 1 d D U
C73 C 0.3827(6) 0.4046(11) 0.3895(7) 0.071(4) Uani 1 1 d D U
H73 H 0.3987 0.4456 0.3727 0.086 Uiso 1 1 calc R .
C74 C 0.3425(6) 0.3745(12) 0.3689(8) 0.076(4) Uani 1 1 d D U
H74 H 0.3318 0.3961 0.3381 0.091 Uiso 1 1 calc R .
C75 C 0.3198(6) 0.3145(12) 0.3943(8) 0.077(4) Uani 1 1 d D U
C76 C 0.3343(6) 0.2814(12) 0.4394(8) 0.076(4) Uani 1 1 d D U
H76 H 0.3181 0.2404 0.4559 0.091 Uiso 1 1 calc R .
C77 C 0.3744(5) 0.3097(11) 0.4614(8) 0.070(4) Uani 1 1 d D U
H77 H 0.3848 0.2877 0.4923 0.084 Uiso 1 1 calc R .
C78 C 0.2782(6) 0.2857(15) 0.3710(10) 0.079(5) Uani 1 1 d D U
H78 H 0.2762 0.2857 0.3351 0.094 Uiso 1 1 calc R .
O81 O 0.4540(6) 0.5977(11) 0.5025(5) 0.085(5) Uani 1 1 d D U
O82 O 0.4526(6) 0.5135(9) 0.5723(7) 0.090(5) Uani 1 1 d D U
C81 C 0.4393(4) 0.5696(7) 0.5436(4) 0.087(5) Uani 1 1 d D U
C82 C 0.3974(4) 0.6114(11) 0.5620(8) 0.090(5) Uani 1 1 d D U
C83 C 0.3798(6) 0.6746(13) 0.5330(9) 0.095(5) Uani 1 1 d D U
H83 H 0.3929 0.6924 0.5025 0.114 Uiso 1 1 calc R .
C84 C 0.3406(7) 0.7119(15) 0.5516(10) 0.099(5) Uani 1 1 d D U
H84 H 0.3280 0.7548 0.5326 0.119 Uiso 1 1 calc R .
C85 C 0.3208(7) 0.6869(15) 0.5959(10) 0.102(5) Uani 1 1 d D U
C86 C 0.3387(7) 0.6244(15) 0.6241(10) 0.099(5) Uani 1 1 d D U
H86 H 0.3254 0.6069 0.6545 0.119 Uiso 1 1 calc R .
C87 C 0.3780(7) 0.5853(14) 0.6071(9) 0.095(5) Uani 1 1 d D U
H87 H 0.3904 0.5426 0.6263 0.114 Uiso 1 1 calc R .
C88 C 0.2801(7) 0.7306(19) 0.6112(13) 0.108(6) Uani 1 1 d D U
H88 H 0.2831 0.7863 0.6022 0.129 Uiso 1 1 calc R .

loop_
_atom_site_aniso_label
_atom_site_aniso_U_11
_atom_site_aniso_U_22
_atom_site_aniso_U_33
_atom_site_aniso_U_23
_atom_site_aniso_U_13
_atom_site_aniso_U_12
Er1 0.0257(7) 0.0688(7) 0.0626(8) 0.0130(6) -0.0015(10) 0.0124(9)
Er2 0.0332(5) 0.1165(9) 0.0728(6) -0.0016(10) -0.0014(10) -0.0049(15)
Er3 0.0198(6) 0.0675(7) 0.0597(8) -0.0142(6) -0.0022(9) -0.0056(9)
O1 0.173(13) 0.142(11) 0.166(11) 0.029(10) -0.005(10) -0.023(9)
O2 0.062(9) 0.110(10) 0.099(12) 0.034(9) 0.009(12) 0.003(12)
O3 0.253(18) 0.246(18) 0.256(18) -0.003(9) 0.021(8) -0.002(9)
O4 0.253(18) 0.246(18) 0.256(18) -0.003(9) 0.021(8) -0.002(9)
O5 0.173(13) 0.142(11) 0.166(11) 0.029(10) -0.005(10) -0.023(9)
O11 0.083(7) 0.104(8) 0.094(6) -0.010(5) -0.006(5) 0.018(6)
O12 0.081(6) 0.104(8) 0.092(6) -0.010(6) -0.007(5) 0.018(6)
C11 0.083(6) 0.099(6) 0.092(6) -0.008(4) -0.004(4) 0.015(4)
C12 0.082(6) 0.110(7) 0.096(7) -0.011(6) -0.005(5) 0.019(5)
C13 0.084(6) 0.116(9) 0.099(7) -0.014(6) -0.004(5) 0.020(6)
C14 0.084(6) 0.120(9) 0.103(8) -0.017(7) -0.005(5) 0.022(6)
C15 0.085(6) 0.121(9) 0.104(8) -0.018(7) -0.006(5) 0.023(6)
C16 0.084(6) 0.118(9) 0.102(7) -0.016(7) -0.008(5) 0.023(6)
C17 0.084(6) 0.115(9) 0.098(7) -0.013(6) -0.007(5) 0.022(6)
C18 0.085(7) 0.125(11) 0.108(9) -0.020(9) -0.007(6) 0.025(6)
O21 0.059(6) 0.073(6) 0.070(6) -0.002(5) 0.008(5) -0.021(5)
O22 0.053(6) 0.069(6) 0.064(6) 0.003(5) 0.006(5) -0.019(5)
C21 0.056(5) 0.068(5) 0.064(5) 0.003(4) 0.005(4) -0.018(4)
C22 0.056(5) 0.074(6) 0.067(6) 0.004(5) 0.005(4) -0.021(4)
C23 0.058(5) 0.077(6) 0.071(6) 0.001(5) 0.005(5) -0.022(5)
C24 0.058(6) 0.080(7) 0.076(7) 0.000(6) 0.006(5) -0.023(5)
C25 0.059(6) 0.081(7) 0.080(7) -0.002(6) 0.009(5) -0.025(5)
C26 0.058(5) 0.078(7) 0.076(7) 0.001(6) 0.009(5) -0.024(5)
C27 0.057(5) 0.075(7) 0.069(6) 0.002(5) 0.007(5) -0.022(5)
C28 0.059(6) 0.082(9) 0.086(9) -0.004(7) 0.010(5) -0.025(5)
O31 0.106(8) 0.122(8) 0.117(8) -0.003(6) -0.007(6) 0.020(6)
O32 0.102(8) 0.125(8) 0.120(8) -0.007(6) -0.007(6) 0.020(6)
C31 0.105(7) 0.121(7) 0.117(7) -0.003(5) -0.006(5) 0.017(5)
C32 0.106(7) 0.125(8) 0.125(8) -0.008(6) -0.011(6) 0.021(5)
C33 0.110(8) 0.130(9) 0.129(8) -0.011(7) -0.015(6) 0.024(6)
C34 0.111(8) 0.132(9) 0.134(9) -0.012(7) -0.017(6) 0.025(6)
C35 0.110(8) 0.131(9) 0.136(9) -0.012(7) -0.016(7) 0.025(7)
C36 0.109(8) 0.130(9) 0.134(9) -0.011(7) -0.013(6) 0.024(6)
C37 0.107(8) 0.128(8) 0.130(9) -0.011(7) -0.012(6) 0.022(6)
C38 0.111(8) 0.131(11) 0.140(11) -0.010(9) -0.017(7) 0.024(7)
O41 0.064(7) 0.102(8) 0.078(6) 0.007(5) 0.012(5) -0.011(6)
O42 0.073(7) 0.107(7) 0.083(6) 0.002(5) 0.019(5) -0.020(6)
C41 0.071(6) 0.101(6) 0.082(5) 0.005(4) 0.015(4) -0.015(4)
C42 0.076(6) 0.117(7) 0.089(6) -0.005(5) 0.023(5) -0.025(5)
C43 0.079(7) 0.123(8) 0.092(7) -0.009(6) 0.025(5) -0.028(6)
C44 0.081(7) 0.127(8) 0.093(7) -0.011(6) 0.027(6) -0.031(6)
C45 0.081(7) 0.129(9) 0.094(7) -0.012(7) 0.027(6) -0.033(6)
C46 0.081(7) 0.129(9) 0.094(7) -0.012(6) 0.028(6) -0.033(6)
C47 0.080(6) 0.126(8) 0.093(7) -0.010(6) 0.027(5) -0.031(6)
C48 0.082(7) 0.130(10) 0.094(9) -0.011(8) 0.027(7) -0.033(7)
O51 0.045(7) 0.079(7) 0.067(7) 0.017(6) -0.017(6) -0.012(7)
O52 0.036(7) 0.072(7) 0.059(7) 0.005(6) 0.000(6) -0.013(6)
C51 0.044(5) 0.069(5) 0.059(5) 0.004(4) -0.005(4) -0.013(4)
C52 0.034(6) 0.075(7) 0.061(6) -0.001(6) -0.007(5) -0.030(6)
C53 0.036(7) 0.081(8) 0.069(7) -0.002(7) -0.005(7) -0.034(7)
C54 0.035(7) 0.083(8) 0.075(8) -0.002(7) -0.002(7) -0.039(7)
C55 0.035(7) 0.085(8) 0.081(8) -0.003(7) -0.008(7) -0.040(7)
C56 0.034(7) 0.086(8) 0.074(8) 0.001(7) -0.013(7) -0.038(7)
C57 0.032(7) 0.081(8) 0.066(7) 0.003(7) -0.011(6) -0.033(7)
C58 0.039(9) 0.085(10) 0.089(10) -0.004(9) -0.003(9) -0.038(8)
O61 0.091(9) 0.127(9) 0.108(9) -0.001(8) 0.020(8) 0.016(8)
O62 0.080(9) 0.118(9) 0.101(9) 0.000(8) 0.019(8) 0.023(8)
C61 0.088(7) 0.117(7) 0.101(7) -0.002(6) 0.011(5) 0.016(6)
C62 0.081(8) 0.124(9) 0.101(8) -0.005(7) 0.004(7) 0.022(7)
C63 0.081(9) 0.128(10) 0.105(10) -0.006(9) 0.000(9) 0.022(9)
C64 0.081(10) 0.130(11) 0.107(10) -0.007(10) -0.002(9) 0.025(9)
C65 0.081(10) 0.134(11) 0.112(10) -0.008(10) -0.001(9) 0.027(9)
C66 0.081(10) 0.134(11) 0.107(10) -0.006(9) 0.001(9) 0.025(9)
C67 0.079(9) 0.128(10) 0.103(10) -0.004(9) 0.002(9) 0.025(9)
C68 0.084(12) 0.137(13) 0.117(12) -0.010(11) -0.001(11) 0.026(11)
O71 0.046(7) 0.077(7) 0.071(7) -0.010(7) -0.017(6) -0.041(6)
O72 0.038(7) 0.085(8) 0.055(7) 0.001(7) -0.013(6) -0.039(6)
C71 0.045(5) 0.077(6) 0.062(5) -0.003(5) -0.014(5) -0.030(5)
C72 0.041(6) 0.082(7) 0.069(6) -0.004(6) -0.022(6) -0.036(6)
C73 0.046(8) 0.092(8) 0.076(8) -0.003(7) -0.027(7) -0.035(7)
C74 0.050(8) 0.097(9) 0.081(8) -0.002(8) -0.032(7) -0.037(7)
C75 0.051(8) 0.095(9) 0.085(8) -0.003(8) -0.028(7) -0.040(7)
C76 0.052(8) 0.091(9) 0.085(8) 0.000(8) -0.021(7) -0.041(7)
C77 0.045(8) 0.086(8) 0.079(8) -0.002(7) -0.022(7) -0.040(7)
C78 0.052(10) 0.095(10) 0.089(10) -0.001(9) -0.026(9) -0.038(9)
O81 0.054(8) 0.124(9) 0.077(8) -0.001(8) 0.022(7) 0.020(7)
O82 0.063(8) 0.113(9) 0.094(9) -0.006(8) 0.008(7) 0.030(7)
C81 0.064(6) 0.110(7) 0.087(7) 0.001(5) 0.012(5) 0.020(5)
C82 0.057(7) 0.115(8) 0.098(8) 0.004(7) 0.018(7) 0.029(7)
C83 0.057(9) 0.121(10) 0.107(9) 0.010(8) 0.017(8) 0.029(8)
C84 0.059(9) 0.125(10) 0.113(10) 0.009(9) 0.018(8) 0.031(8)
C85 0.061(9) 0.129(10) 0.116(10) 0.003(9) 0.024(8) 0.032(8)
C86 0.060(9) 0.127(10) 0.111(10) 0.004(9) 0.027(8) 0.032(8)
C87 0.058(9) 0.123(10) 0.105(9) 0.005(8) 0.024(8) 0.030(8)
C88 0.065(11) 0.134(12) 0.124(12) 0.002(11) 0.028(10) 0.028(10)

loop_
_atom_type_symbol
_atom_type_description
_atom_type_scat_dispersion_real
_atom_type_scat_dispersion_imag
_atom_type_scat_source
C C 0.0033 0.0016 'International Tables Vol C Tables 4.2.6.8 and 6.1.1.4'
H H 0.0000 0.0000 'International Tables Vol C Tables 4.2.6.8 and 6.1.1.4'
Er Er -0.2586 4.9576 'International Tables Vol C Tables 4.2.6.8 and 6.1.1.4'
O O 0.0106 0.0060 'International Tables Vol C Tables 4.2.6.8 and 6.1.1.4'

loop_
_geom_angle_atom_site_label_1
_geom_angle_atom_site_label_2
_geom_angle_atom_site_label_3
_geom_angle
_geom_angle_site_symmetry_1
_geom_angle_site_symmetry_3
O12 Er1 O1 79.0(8) . .
O12 Er1 O22 85.1(7) . .
O12 Er1 O31 129.7(7) . .
O12 Er1 O41 151.2(6) . .
O12 Er1 O72 88.4(7) . 2_564
O12 Er1 O82 82.9(6) . 2_564
O22 Er1 O1 75.7(7) . .
O31 Er1 O1 127.7(9) . .
O31 Er1 O22 66.7(7) . .
O31 Er1 O41 74.5(6) . .
O31 Er1 O72 134.1(6) . 2_564
O41 Er1 O1 72.7(8) . .
O41 Er1 O22 93.2(7) . .
O72 Er1 O1 77.8(8) 2_564 .
O72 Er1 O22 153.4(5) 2_564 .
O72 Er1 O41 80.4(6) 2_564 .
O82 Er1 O1 153.8(9) 2_564 .
O82 Er1 O22 121.6(6) 2_564 .
O82 Er1 O31 78.6(7) 2_564 .
O82 Er1 O41 121.4(7) 2_564 .
O82 Er1 O72 82.9(6) 2_564 2_564
O2 Er2 O3 147.8(8) . .
O2 Er2 O4 149.6(8) . .
O3 Er2 O4 61.3(8) . .
O11 Er2 O2 81.8(5) . .
O11 Er2 O3 102.2(6) . .
O11 Er2 O4 102.9(7) . .
O11 Er2 O21 88.9(7) . .
O11 Er2 O51 158.5(6) . .
O11 Er2 O61 82.8(8) . .
O21 Er2 O2 83.2(5) . .
O21 Er2 O3 65.1(7) . .
O21 Er2 O4 126.4(7) . .
O21 Er2 O51 89.5(6) . .
O51 Er2 O2 76.7(5) . .
O51 Er2 O3 96.6(7) . .
O51 Er2 O4 95.3(6) . .
O61 Er2 O2 85.4(5) . .
O61 Er2 O3 126.7(7) . .
O61 Er2 O4 65.9(7) . .
O61 Er2 O21 166.7(6) . .
O61 Er2 O51 94.4(7) . .
O32 Er3 O5 67.3(8) 2_565 .
O42 Er3 O5 125.4(9) 2_565 .
O42 Er3 O32 85.8(6) 2_565 2_565
O42 Er3 O52 57.7(5) 2_565 .
O52 Er3 O5 77.9(8) . .
O52 Er3 O32 95.7(7) . 2_565
O62 Er3 O5 77.0(8) . .
O62 Er3 O32 142.5(6) . 2_565
O62 Er3 O42 125.9(7) . 2_565
O62 Er3 O52 87.6(7) . .
O62 Er3 O71 86.7(6) . .
O62 Er3 O81 92.5(8) . .
O71 Er3 O5 156.7(9) . .
O71 Er3 O32 123.1(6) . 2_565
O71 Er3 O42 77.7(6) . 2_565
O71 Er3 O52 118.3(5) . .
O81 Er3 O5 84.2(8) . .
O81 Er3 O32 73.2(7) . 2_565
O81 Er3 O42 133.6(6) . 2_565
O81 Er3 O52 161.6(6) . .
O81 Er3 O71 80.1(6) . .
C11 O11 Er2 152.3(17) . .
C11 O12 Er1 174.0(16) . .
O11 C11 O12 125.1(18) . .
O11 C11 C12 119.6(15) . .
O12 C11 C12 115.3(15) . .
C13 C12 C11 121.0(16) . .
C17 C12 C11 119.3(15) . .
C17 C12 C13 119.6(17) . .
C12 C13 H13 120.0 . .
C12 C13 C14 120.0(18) . .
C14 C13 H13 120.0 . .
C13 C14 H14 119.4 . .
C15 C14 C13 121.2(19) . .
C15 C14 H14 119.4 . .
C14 C15 C16 118.1(18) . .
C14 C15 C18 119.7(19) . .
C16 C15 C18 122.2(19) . .
C15 C16 H16 118.6 . .
C15 C16 C17 122.7(19) . .
C17 C16 H16 118.6 . .
C12 C17 C16 118.4(18) . .
C12 C17 H17 120.8 . .
C16 C17 H17 120.8 . .
C15 C18 H18 115.6 . .
C38 C18 C15 129(3) 3_455 .
C38 C18 H18 115.6 3_455 .
C21 O21 Er2 148.7(11) . .
C21 O22 Er1 138.6(10) . .
O21 C21 O22 129.7(16) . .
O21 C21 C22 114.3(13) . .
O22 C21 C22 116.0(13) . .
C23 C22 C21 118.1(13) . .
C27 C22 C21 120.0(13) . .
C27 C22 C23 121.9(15) . .
C22 C23 H23 120.0 . .
C22 C23 C24 120.0(16) . .
C24 C23 H23 120.0 . .
C23 C24 H24 121.3 . .
C25 C24 C23 117.4(17) . .
C25 C24 H24 121.3 . .
C24 C25 C28 113.2(15) . .
C26 C25 C24 123.4(16) . .
C26 C25 C28 123.4(17) . .
C25 C26 H26 120.1 . .
C25 C26 C27 119.8(17) . .
C27 C26 H26 120.1 . .
C22 C27 C26 117.5(16) . .
C22 C27 H27 121.2 . .
C26 C27 H27 121.2 . .
C25 C28 H28 107.3 . .
C88 C28 C25 145(3) 4_564 .
C88 C28 H28 107.3 4_564 .
C31 O31 Er1 137.7(16) . .
C31 O32 Er3 138.3(15) . 2_564
O31 C31 O32 129.2(18) . .
O31 C31 C32 117.2(16) . .
O32 C31 C32 113.5(16) . .
C33 C32 C31 119.0(17) . .
C37 C32 C31 122.3(17) . .
C37 C32 C33 118.8(17) . .
C32 C33 H33 119.1 . .
C32 C33 C34 122(2) . .
C34 C33 H33 119.1 . .
C33 C34 H34 120.2 . .
C35 C34 C33 120(2) . .
C35 C34 H34 120.2 . .
C34 C35 C38 115.7(19) . .
C36 C35 C34 118.5(19) . .
C36 C35 C38 126(2) . .
C35 C36 H36 118.4 . .
C35 C36 C37 123(2) . .
C37 C36 H36 118.4 . .
C32 C37 C36 118.3(19) . .
C32 C37 H37 120.9 . .
C36 C37 H37 120.9 . .
C18 C38 C35 131(3) 3_545 .
C18 C38 H38 114.7 3_545 .
C35 C38 H38 114.7 . .
C41 O41 Er1 157.1(15) . .
C41 O42 Er3 119.9(12) . 2_564
O41 C41 C42 113.6(14) . .
O42 C41 O41 133.3(16) . .
O42 C41 C42 113.1(14) . .
C43 C42 C41 118.7(15) . .
C43 C42 C47 119.3(16) . .
C47 C42 C41 122.0(15) . .
C42 C43 H43 120.3 . .
C42 C43 C44 119.4(18) . .
C44 C43 H43 120.3 . .
C43 C44 H44 119.2 . .
C45 C44 C43 121.6(19) . .
C45 C44 H44 119.2 . .
C44 C45 C48 116.7(17) . .
C46 C45 C44 118.9(18) . .
C46 C45 C48 124.4(18) . .
C45 C46 H46 119.6 . .
C45 C46 C47 120.9(19) . .
C47 C46 H46 119.6 . .
C42 C47 C46 119.9(17) . .
C42 C47 H47 120.0 . .
C46 C47 H47 120.0 . .
C45 C48 H48 119.0 . .
C68 C48 C45 122(2) 4_564 .
C68 C48 H48 119.0 4_564 .
C51 O51 Er2 160.2(13) . .
C51 O52 Er3 145.8(9) . .
O51 C51 O52 123.9(14) . .
O51 C51 C52 116.1(12) . .
O52 C51 C52 120.0(13) . .
C53 C52 C51 124.9(13) . .
C57 C52 C51 115.8(12) . .
C57 C52 C53 119.3(14) . .
C52 C53 H53 119.2 . .
C52 C53 C54 121.6(16) . .
C54 C53 H53 119.2 . .
C53 C54 H54 120.7 . .
C55 C54 C53 118.7(16) . .
C55 C54 H54 120.7 . .
C54 C55 C58 122.3(16) . .
C56 C55 C54 120.1(15) . .
C56 C55 C58 117.7(15) . .
C55 C56 H56 119.0 . .
C55 C56 C57 122.0(16) . .
C57 C56 H56 119.0 . .
C52 C57 C56 118.4(15) . .
C52 C57 H57 120.8 . .
C56 C57 H57 120.8 . .
C55 C58 H58 113.5 . .
C78 C58 C55 133(2) 3 .
C78 C58 H58 113.5 3 .
C61 O61 Er2 151.2(18) . .
C61 O62 Er3 168.2(14) . .
O61 C61 C62 114.2(15) . .
O62 C61 O61 128.0(19) . .
O62 C61 C62 117.8(16) . .
C63 C62 C61 117.7(16) . .
C67 C62 C61 122.5(16) . .
C67 C62 C63 119.8(17) . .
C62 C63 H63 119.4 . .
C62 C63 C64 121.1(19) . .
C64 C63 H63 119.4 . .
C63 C64 H64 120.4 . .
C65 C64 C63 119.3(19) . .
C65 C64 H64 120.4 . .
C64 C65 C66 119.3(19) . .
C64 C65 C68 119.7(18) . .
C66 C65 C68 121(2) . .
C65 C66 H66 118.6 . .
C65 C66 C67 123(2) . .
C67 C66 H66 118.6 . .
C62 C67 C66 117.7(18) . .
C62 C67 H67 121.2 . .
C66 C67 H67 121.2 . .
C48 C68 C65 133(3) 4_465 .
C48 C68 H68 113.6 4_465 .
C65 C68 H68 113.6 . .
C71 O71 Er3 144.7(11) . .
C71 O72 Er1 135.8(11) . 2_565
O71 C71 O72 126.3(14) . .
O71 C71 C72 115.5(12) . .
O72 C71 C72 118.2(12) . .
C73 C72 C71 117.9(12) . .
C77 C72 C71 118.8(12) . .
C77 C72 C73 123.3(14) . .
C72 C73 H73 121.3 . .
C72 C73 C74 117.3(15) . .
C74 C73 H73 121.3 . .
C73 C74 H74 119.9 . .
C75 C74 C73 120.1(16) . .
C75 C74 H74 119.9 . .
C74 C75 C78 117.7(15) . .
C76 C75 C74 121.8(16) . .
C76 C75 C78 120.5(16) . .
C75 C76 H76 120.0 . .
C75 C76 C77 120.0(16) . .
C77 C76 H76 120.0 . .
C72 C77 C76 117.5(15) . .
C72 C77 H77 121.3 . .
C76 C77 H77 121.3 . .
C58 C78 C75 125(2) 3_445 .
C58 C78 H78 117.5 3_445 .
C75 C78 H78 117.5 . .
C81 O81 Er3 146.2(14) . .
C81 O82 Er1 134.0(14) . 2_565
O81 C81 C82 114.4(14) . .
O82 C81 O81 131.3(16) . .
O82 C81 C82 114.3(14) . .
C83 C82 C81 119.2(15) . .
C83 C82 C87 121.3(15) . .
C87 C82 C81 119.5(15) . .
C82 C83 H83 121.4 . .
C82 C83 C84 117.3(17) . .
C84 C83 H83 121.4 . .
C83 C84 H84 118.8 . .
C85 C84 C83 122.4(18) . .
C85 C84 H84 118.8 . .
C84 C85 C88 117.3(18) . .
C86 C85 C84 119.5(17) . .
C86 C85 C88 123.2(19) . .
C85 C86 H86 119.9 . .
C85 C86 C87 120.1(18) . .
C87 C86 H86 119.9 . .
C82 C87 C86 119.4(17) . .
C82 C87 H87 120.3 . .
C86 C87 H87 120.3 . .
C28 C88 C85 144(3) 4_465 .
C28 C88 H88 107.9 4_465 .
C85 C88 H88 107.9 . .

loop_
_geom_bond_atom_site_label_1
_geom_bond_atom_site_label_2
_geom_bond_distance
_geom_bond_site_symmetry_2
Er1 O1 2.46(3) .
Er1 O12 2.194(16) .
Er1 O22 2.338(14) .
Er1 O31 2.238(19) .
Er1 O41 2.278(14) .
Er1 O72 2.277(13) 2_564
Er1 O82 2.203(16) 2_564
Er2 O2 2.295(17) .
Er2 O3 2.37(2) .
Er2 O4 2.38(2) .
Er2 O11 2.079(18) .
Er2 O21 2.262(13) .
Er2 O51 2.271(13) .
Er2 O61 2.189(18) .
Er3 O5 2.46(3) .
Er3 O32 2.375(18) 2_565
Er3 O42 2.319(17) 2_565
Er3 O52 2.358(13) .
Er3 O62 2.171(16) .
Er3 O71 2.315(12) .
Er3 O81 2.205(15) .
O11 C11 1.240(7) .
O12 C11 1.240(7) .
C11 C12 1.523(10) .
C12 C13 1.376(8) .
C12 C17 1.376(8) .
C13 H13 0.9300 .
C13 C14 1.427(9) .
C14 H14 0.9300 .
C14 C15 1.358(9) .
C15 C16 1.360(9) .
C15 C18 1.485(12) .
C16 H16 0.9300 .
C16 C17 1.426(9) .
C17 H17 0.9300 .
C18 H18 0.9300 .
C18 C38 1.23(2) 3_455
O21 C21 1.239(7) .
O22 C21 1.239(7) .
C21 C22 1.523(10) .
C22 C23 1.378(8) .
C22 C27 1.375(8) .
C23 H23 0.9300 .
C23 C24 1.426(9) .
C24 H24 0.9300 .
C24 C25 1.359(9) .
C25 C26 1.359(9) .
C25 C28 1.485(12) .
C26 H26 0.9300 .
C26 C27 1.428(9) .
C27 H27 0.9300 .
C28 H28 0.9300 .
C28 C88 1.18(2) 4_564
O31 C31 1.239(7) .
O32 Er3 2.375(18) 2_564
O32 C31 1.239(7) .
C31 C32 1.522(10) .
C32 C33 1.375(8) .
C32 C37 1.374(8) .
C33 H33 0.9300 .
C33 C34 1.427(9) .
C34 H34 0.9300 .
C34 C35 1.359(9) .
C35 C36 1.359(9) .
C35 C38 1.486(12) .
C36 H36 0.9300 .
C36 C37 1.428(9) .
C37 H37 0.9300 .
C38 C18 1.23(2) 3_545
C38 H38 0.9300 .
O41 C41 1.240(7) .
O42 Er3 2.319(17) 2_564
O42 C41 1.239(7) .
C41 C42 1.524(10) .
C42 C43 1.375(8) .
C42 C47 1.377(8) .
C43 H43 0.9300 .
C43 C44 1.427(9) .
C44 H44 0.9300 .
C44 C45 1.360(9) .
C45 C46 1.359(9) .
C45 C48 1.485(12) .
C46 H46 0.9300 .
C46 C47 1.430(9) .
C47 H47 0.9300 .
C48 H48 0.9300 .
C48 C68 1.21(2) 4_564
O51 C51 1.236(7) .
O52 C51 1.237(7) .
C51 C52 1.521(10) .
C52 C53 1.376(8) .
C52 C57 1.374(8) .
C53 H53 0.9300 .
C53 C54 1.427(9) .
C54 H54 0.9300 .
C54 C55 1.359(9) .
C55 C56 1.359(9) .
C55 C58 1.486(12) .
C56 H56 0.9300 .
C56 C57 1.426(9) .
C57 H57 0.9300 .
C58 H58 0.9300 .
C58 C78 1.24(2) 3
O61 C61 1.237(7) .
O62 C61 1.237(7) .
C61 C62 1.522(10) .
C62 C63 1.376(8) .
C62 C67 1.375(8) .
C63 H63 0.9300 .
C63 C64 1.427(9) .
C64 H64 0.9300 .
C64 C65 1.358(9) .
C65 C66 1.360(9) .
C65 C68 1.485(12) .
C66 H66 0.9300 .
C66 C67 1.426(9) .
C67 H67 0.9300 .
C68 C48 1.21(2) 4_465
C68 H68 0.9300 .
O71 C71 1.237(6) .
O72 Er1 2.278(13) 2_565
O72 C71 1.239(6) .
C71 C72 1.520(10) .
C72 C73 1.377(8) .
C72 C77 1.375(8) .
C73 H73 0.9300 .
C73 C74 1.426(9) .
C74 H74 0.9300 .
C74 C75 1.359(9) .
C75 C76 1.358(9) .
C75 C78 1.485(12) .
C76 H76 0.9300 .
C76 C77 1.427(9) .
C77 H77 0.9300 .
C78 C58 1.24(2) 3_445
C78 H78 0.9300 .
O81 C81 1.241(7) .
O82 Er1 2.203(16) 2_565
O82 C81 1.239(7) .
C81 C82 1.523(10) .
C82 C83 1.375(8) .
C82 C87 1.376(8) .
C83 H83 0.9300 .
C83 C84 1.426(9) .
C84 H84 0.9300 .
C84 C85 1.358(9) .
C85 C86 1.358(9) .
C85 C88 1.485(12) .
C86 H86 0.9300 .
C86 C87 1.427(9) .
C87 H87 0.9300 .
C88 C28 1.18(2) 4_465
C88 H88 0.9300 .

loop_
_geom_torsion_atom_site_label_1
_geom_torsion_atom_site_label_2
_geom_torsion_atom_site_label_3
_geom_torsion_atom_site_label_4
_geom_torsion
_geom_torsion_site_symmetry_1
_geom_torsion_site_symmetry_4
Er1 O22 C21 O21 57.0(16) . .
Er1 O22 C21 C22 -123.1(16) . .
Er1 O31 C31 O32 -27.7(16) . .
Er1 O31 C31 C32 152.4(16) . .
Er1 O41 C41 O42 10(3) . .
Er1 O41 C41 C42 -170(3) . .
Er1 O72 C71 O71 20.8(10) 2_565 .
Er1 O72 C71 C72 -159.2(10) 2_565 .
Er1 O82 C81 O81 -16.7(12) 2_565 .
Er1 O82 C81 C82 163.4(12) 2_565 .
Er2 O11 C11 O12 2.5(17) . .
Er2 O11 C11 C12 -177.5(17) . .
Er2 O21 C21 O22 40(2) . .
Er2 O21 C21 C22 -140(2) . .
Er2 O51 C51 O52 29(2) . .
Er2 O51 C51 C52 -151(2) . .
Er2 O61 C61 O62 -19.0(19) . .
Er2 O61 C61 C62 161.1(19) . .
Er3 O32 C31 O31 34.8(17) 2_564 .
Er3 O32 C31 C32 -145.3(17) 2_564 .
Er3 O42 C41 O41 -16.8(8) 2_564 .
Er3 O42 C41 C42 163.3(8) 2_564 .
Er3 O52 C51 O51 -68(2) . .
Er3 O52 C51 C52 112(2) . .
Er3 O62 C61 O61 48(7) . .
Er3 O62 C61 C62 -133(7) . .
Er3 O71 C71 O72 -37.1(15) . .
Er3 O71 C71 C72 142.9(15) . .
Er3 O81 C81 O82 16.2(17) . .
Er3 O81 C81 C82 -163.9(18) . .
O11 C11 C12 C13 0.1(6) . .
O11 C11 C12 C17 -180.0(4) . .
O12 C11 C12 C13 -179.9(4) . .
O12 C11 C12 C17 0.0(5) . .
C11 C12 C13 C14 -179.8(4) . .
C11 C12 C17 C16 180.0(4) . .
C12 C13 C14 C15 -0.3(8) . .
C13 C12 C17 C16 -0.2(8) . .
C13 C14 C15 C16 0.2(8) . .
C13 C14 C15 C18 -179.6(5) . .
C14 C15 C16 C17 -0.1(9) . .
C14 C15 C18 C38 40(3) . 3_455
C15 C16 C17 C12 0.1(8) . .
C16 C15 C18 C38 -140(3) . 3_455
C17 C12 C13 C14 0.3(8) . .
C18 C15 C16 C17 179.8(5) . .
O21 C21 C22 C23 -0.2(6) . .
O21 C21 C22 C27 180.0(4) . .
O22 C21 C22 C23 179.8(4) . .
O22 C21 C22 C27 0.0(6) . .
C21 C22 C23 C24 179.9(5) . .
C21 C22 C27 C26 179.8(5) . .
C22 C23 C24 C25 0.3(9) . .
C23 C22 C27 C26 0.0(9) . .
C23 C24 C25 C26 0.0(9) . .
C23 C24 C25 C28 179.9(5) . .
C24 C25 C26 C27 -0.3(9) . .
C24 C25 C28 C88 177(3) . 4_564
C25 C26 C27 C22 0.3(9) . .
C26 C25 C28 C88 -3(4) . 4_564
C27 C22 C23 C24 -0.3(9) . .
C28 C25 C26 C27 179.8(5) . .
O31 C31 C32 C33 -0.3(6) . .
O31 C31 C32 C37 -180.0(4) . .
O32 C31 C32 C33 179.8(4) . .
O32 C31 C32 C37 0.1(6) . .
C31 C32 C33 C34 -179.9(5) . .
C31 C32 C37 C36 179.8(5) . .
C32 C33 C34 C35 0.3(9) . .
C33 C32 C37 C36 0.1(9) . .
C33 C34 C35 C36 -0.2(9) . .
C33 C34 C35 C38 179.9(5) . .
C34 C35 C36 C37 0.1(9) . .
C34 C35 C38 C18 171(3) . 3_545
C35 C36 C37 C32 0.0(9) . .
C36 C35 C38 C18 -9(3) . 3_545
C37 C32 C33 C34 -0.2(9) . .
C38 C35 C36 C37 180.0(6) . .
O41 C41 C42 C43 0.0(6) . .
O41 C41 C42 C47 180.0(5) . .
O42 C41 C42 C43 179.9(4) . .
O42 C41 C42 C47 -0.1(6) . .
C41 C42 C43 C44 179.8(5) . .
C41 C42 C47 C46 -179.7(5) . .
C42 C43 C44 C45 0.1(9) . .
C43 C42 C47 C46 0.3(9) . .
C43 C44 C45 C46 -0.1(10) . .
C43 C44 C45 C48 179.9(6) . .
C44 C45 C46 C47 0.2(9) . .
C44 C45 C48 C68 156(3) . 4_564
C45 C46 C47 C42 -0.3(9) . .
C46 C45 C48 C68 -24(3) . 4_564
C47 C42 C43 C44 -0.3(9) . .
C48 C45 C46 C47 -179.9(6) . .
O51 C51 C52 C53 -0.1(6) . .
O51 C51 C52 C57 -179.8(4) . .
O52 C51 C52 C53 -180.0(4) . .
O52 C51 C52 C57 0.2(5) . .
C51 C52 C53 C54 -179.8(4) . .
C51 C52 C57 C56 180.0(4) . .
C52 C53 C54 C55 -0.1(8) . .
C53 C52 C57 C56 0.2(8) . .
C53 C54 C55 C56 0.0(8) . .
C53 C54 C55 C58 -179.7(5) . .
C54 C55 C56 C57 0.2(9) . .
C54 C55 C58 C78 -28(3) . 3
C55 C56 C57 C52 -0.3(8) . .
C56 C55 C58 C78 152(3) . 3
C57 C52 C53 C54 0.0(8) . .
C58 C55 C56 C57 179.9(5) . .
O61 C61 C62 C63 -0.3(6) . .
O61 C61 C62 C67 -180.0(4) . .
O62 C61 C62 C63 179.8(4) . .
O62 C61 C62 C67 0.1(6) . .
C61 C62 C63 C64 180.0(5) . .
C61 C62 C67 C66 179.8(5) . .
C62 C63 C64 C65 0.3(9) . .
C63 C62 C67 C66 0.1(8) . .
C63 C64 C65 C66 0.0(9) . .
C63 C64 C65 C68 179.7(5) . .
C64 C65 C66 C67 -0.2(9) . .
C64 C65 C68 C48 153(3) . 4_465
C65 C66 C67 C62 0.1(9) . .
C66 C65 C68 C48 -27(3) . 4_465
C67 C62 C63 C64 -0.3(9) . .
C68 C65 C66 C67 -179.9(5) . .
O71 C71 C72 C73 0.0(5) . .
O71 C71 C72 C77 179.8(4) . .
O72 C71 C72 C73 -180.0(4) . .
O72 C71 C72 C77 -0.2(6) . .
C71 C72 C73 C74 -179.9(4) . .
C71 C72 C77 C76 179.9(4) . .
C72 C73 C74 C75 -0.2(8) . .
C73 C72 C77 C76 -0.3(9) . .
C73 C74 C75 C76 0.0(9) . .
C73 C74 C75 C78 180.0(5) . .
C74 C75 C76 C77 0.0(9) . .
C74 C75 C78 C58 -148(2) . 3_445
C75 C76 C77 C72 0.2(8) . .
C76 C75 C78 C58 32(2) . 3_445
C77 C72 C73 C74 0.3(9) . .
C78 C75 C76 C77 -180.0(5) . .
O81 C81 C82 C83 0.0(6) . .
O81 C81 C82 C87 179.9(4) . .
O82 C81 C82 C83 179.9(4) . .
O82 C81 C82 C87 -0.1(6) . .
C81 C82 C83 C84 179.9(5) . .
C81 C82 C87 C86 -179.7(5) . .
C82 C83 C84 C85 -0.1(9) . .
C83 C82 C87 C86 0.2(9) . .
C83 C84 C85 C86 0.1(9) . .
C83 C84 C85 C88 179.9(6) . .
C84 C85 C86 C87 0.1(9) . .
C84 C85 C88 C28 144(4) . 4_465
C85 C86 C87 C82 -0.2(9) . .
C86 C85 C88 C28 -36(4) . 4_465
C87 C82 C83 C84 -0.1(9) . .
C88 C85 C86 C87 -179.8(6) . .

loop_
_twin_individual_id
_twin_individual_mass_fraction_refined
1 0.35(4)
2 0.17(2)
3 0.29(2)
4 0.19(2)
